data_7130679
loop_
_publ_author_name
'Sharma, Deepti'
'Benny, Annabel'
'Gupta, Radhika'
'Jemmis, Eluvathingal D.'
'Venugopal, Ajay'

_publ_section_title
;
 Crystallographic evidence for a continuum and reversal of roles in
 primary-secondary interactions in antimony Lewis acids: applications in
 carbonyl activation.
;
_journal_issue 78
_journal_name_full 'Chemical communications (Cambridge, England)'
_journal_page_first 11009
_journal_page_last 11012
_journal_paper_doi 10.1039/d2cc04027a
_journal_volume 58
_journal_year 2022
_chemical_formula_moiety 'C24 H12 B Cl8, C24 H38 N O P Sb, C H2 Cl2'
_chemical_formula_sum 'C49 H52 B Cl10 N O P Sb'
_chemical_formula_weight 1188.94
_space_group_crystal_system monoclinic
_space_group_IT_number 4
_space_group_name_Hall 'P 2yb'
_space_group_name_H-M_alt 'P 1 21 1'
_atom_sites_solution_hydrogens geom
_audit_creation_method SHELXL-2018/3
_audit_update_record
;
2022-08-23 deposited with the CCDC.	2022-09-05 downloaded from the CCDC.
;
_cell_angle_alpha 90
_cell_angle_beta 100.742(2)
_cell_angle_gamma 90
_cell_formula_units_Z 4
_cell_length_a 20.4940(18)
_cell_length_b 12.5955(11)
_cell_length_c 20.8355(18)
_cell_measurement_reflns_used 9910
_cell_measurement_temperature 140(2)
_cell_measurement_theta_max 23.63
_cell_measurement_theta_min 2.24
_cell_volume 5284.1(8)
_computing_cell_refinement 'APEX3/SAINT (Bruker, 2016)'
_computing_data_collection 'APEX3 (Bruker, 2016)'
_computing_data_reduction 'SAINT/XPREP (Bruker, 2016)'
_computing_molecular_graphics 'ORTEP3- 2014.1(Farrugia, 1997) '
_computing_publication_material 'SHELXL-2018/3 (Sheldrick, 2018)'
_computing_structure_refinement 'SHELXL-2018/3 (Sheldrick, 2018)'
_computing_structure_solution 'SHELXT 2018/2 (Sheldrick, 2018)'
_diffrn_ambient_temperature 140(2)
_diffrn_detector_area_resol_mean 0
_diffrn_measured_fraction_theta_full 0.999
_diffrn_measured_fraction_theta_max 0.999
_diffrn_measurement_device_type 'Bruker KAPPA APEX-II CCD'
_diffrn_measurement_method '\f and \w scans'
_diffrn_radiation_type MoK\a
_diffrn_radiation_wavelength 0.71073
_diffrn_reflns_av_R_equivalents 0.0537
_diffrn_reflns_av_unetI/netI 0.0723
_diffrn_reflns_Laue_measured_fraction_full 0.999
_diffrn_reflns_Laue_measured_fraction_max 0.999
_diffrn_reflns_limit_h_max 24
_diffrn_reflns_limit_h_min -24
_diffrn_reflns_limit_k_max 14
_diffrn_reflns_limit_k_min -14
_diffrn_reflns_limit_l_max 24
_diffrn_reflns_limit_l_min -23
_diffrn_reflns_number 54028
_diffrn_reflns_point_group_measured_fraction_full 0.999
_diffrn_reflns_point_group_measured_fraction_max 0.999
_diffrn_reflns_theta_full 25.000
_diffrn_reflns_theta_max 25.000
_diffrn_reflns_theta_min 0.995
_diffrn_source 'sealed tube'
_exptl_absorpt_coefficient_mu 1.095
_exptl_absorpt_correction_T_max 0.949
_exptl_absorpt_correction_T_min 0.902
_exptl_absorpt_correction_type multi-scan
_exptl_absorpt_process_details 'SADABS (Bruker, 2016)'
_exptl_crystal_colour colourless
_exptl_crystal_density_diffrn 1.495
_exptl_crystal_density_meas 1.495
_exptl_crystal_density_method none
_exptl_crystal_description block
_exptl_crystal_F_000 2408
_exptl_crystal_size_max 0.096
_exptl_crystal_size_mid 0.075
_exptl_crystal_size_min 0.048
_refine_diff_density_max 0.819
_refine_diff_density_min -0.610
_refine_diff_density_rms 0.082
_refine_ls_abs_structure_details
;
 Flack x determined using 6058 quotients [(I+)-(I-)]/[(I+)+(I-)]
 (Parsons, Flack and Wagner, Acta Cryst. B69 (2013) 249-259).
;
_refine_ls_abs_structure_Flack -0.027(9)
_refine_ls_extinction_method none
_refine_ls_goodness_of_fit_ref 1.037
_refine_ls_hydrogen_treatment constr
_refine_ls_matrix_type full
_refine_ls_number_parameters 1169
_refine_ls_number_reflns 18591
_refine_ls_number_restraints 2
_refine_ls_restrained_S_all 1.037
_refine_ls_R_factor_all 0.0614
_refine_ls_R_factor_gt 0.0440
_refine_ls_shift/su_max 0.001
_refine_ls_shift/su_mean 0.000
_refine_ls_structure_factor_coef Fsqd
_refine_ls_weighting_details 'w=1/[\s^2^(Fo^2^)+(0.0313P)^2^+3.0448P] where P=(Fo^2^+2Fc^2^)/3'
_refine_ls_weighting_scheme calc
_refine_ls_wR_factor_gt 0.0854
_refine_ls_wR_factor_ref 0.0920
_reflns_Friedel_coverage 0.905
_reflns_Friedel_fraction_full 0.999
_reflns_Friedel_fraction_max 0.999
_reflns_number_gt 15329
_reflns_number_total 18591
_reflns_threshold_expression 'I > 2\s(I)'
_cod_data_source_file d2cc04027a2.cif
_cod_data_source_block 2A
_cod_depositor_comments 'Adding full bibliography for 7130672--7130679.cif.'
_cod_original_sg_symbol_H-M 'P 21'
_cod_database_code 7130679
_shelx_shelxl_version_number 2018/3
_shelx_space_group_comment
;
The symmetry employed for this shelxl refinement is uniquely defined
by the following loop, which should always be used as a source of
symmetry information in preference to the above space-group names.
They are only intended as comments.
;
_shelx_estimated_absorpt_t_min 0.902
_shelx_estimated_absorpt_t_max 0.949

loop_
_space_group_symop_operation_xyz
'x, y, z'
'-x, y+1/2, -z'

loop_
_atom_site_label
_atom_site_type_symbol
_atom_site_fract_x
_atom_site_fract_y
_atom_site_fract_z
_atom_site_U_iso_or_equiv
_atom_site_adp_type
_atom_site_occupancy
_atom_site_site_symmetry_order
_atom_site_calc_flag
_atom_site_refinement_flags_posn
_atom_site_refinement_flags_adp
_atom_site_refinement_flags_occupancy
_atom_site_disorder_assembly
_atom_site_disorder_group
C1 C 0.5080(4) 0.1799(6) 0.7680(4) 0.0259(19) Uani 1 1 d . . . . .
C2 C 0.5606(4) 0.1948(7) 0.8195(4) 0.035(2) Uani 1 1 d . . . . .
H2 H 0.568677 0.144200 0.853848 0.042 Uiso 1 1 calc R U . . .
C3 C 0.6017(5) 0.2831(7) 0.8215(5) 0.046(3) Uani 1 1 d . . . . .
H3 H 0.638119 0.292798 0.856586 0.055 Uiso 1 1 calc R U . . .
C4 C 0.5887(5) 0.3557(7) 0.7717(6) 0.046(3) Uani 1 1 d . . . . .
H4 H 0.616796 0.415755 0.772200 0.055 Uiso 1 1 calc R U . . .
C5 C 0.5363(5) 0.3435(6) 0.7216(5) 0.044(3) Uani 1 1 d . . . . .
H5 H 0.527969 0.395450 0.688033 0.052 Uiso 1 1 calc R U . . .
C6 C 0.4945(4) 0.2551(6) 0.7191(4) 0.031(2) Uani 1 1 d . . . . .
C7 C 0.4373(4) 0.2375(7) 0.6630(4) 0.036(2) Uani 1 1 d . . . . .
H7A H 0.418870 0.306776 0.646002 0.043 Uiso 1 1 calc R U . . .
H7B H 0.453286 0.199766 0.627167 0.043 Uiso 1 1 calc R U . . .
C8 C 0.3486(4) 0.2383(7) 0.7255(5) 0.040(2) Uani 1 1 d . . . . .
H8A H 0.324326 0.294801 0.698842 0.060 Uiso 1 1 calc R U . . .
H8B H 0.380129 0.269858 0.761647 0.060 Uiso 1 1 calc R U . . .
H8C H 0.317150 0.193212 0.743133 0.060 Uiso 1 1 calc R U . . .
C9 C 0.3384(5) 0.1312(7) 0.6286(4) 0.042(2) Uani 1 1 d . . . . .
H9A H 0.315466 0.189890 0.602990 0.064 Uiso 1 1 calc R U . . .
H9B H 0.305811 0.085451 0.643956 0.064 Uiso 1 1 calc R U . . .
H9C H 0.363127 0.089683 0.601313 0.064 Uiso 1 1 calc R U . . .
C10 C 0.4670(4) -0.0356(6) 0.6724(4) 0.0236(18) Uani 1 1 d . . . . .
C11 C 0.4187(4) -0.1106(6) 0.6434(4) 0.029(2) Uani 1 1 d . . . . .
C12 C 0.4275(4) -0.1605(6) 0.5861(4) 0.032(2) Uani 1 1 d . . . . .
H12 H 0.395061 -0.210662 0.566721 0.038 Uiso 1 1 calc R U . . .
C13 C 0.4806(4) -0.1411(6) 0.5557(4) 0.032(2) Uani 1 1 d . . . . .
C14 C 0.5289(4) -0.0718(7) 0.5876(4) 0.031(2) Uani 1 1 d . . . . .
H14 H 0.567526 -0.060351 0.569491 0.037 Uiso 1 1 calc R U . . .
C15 C 0.5230(4) -0.0180(6) 0.6451(4) 0.0261(19) Uani 1 1 d . . . . .
C16 C 0.3577(4) -0.1404(7) 0.6717(4) 0.034(2) Uani 1 1 d . . . . .
H16A H 0.327136 -0.079890 0.667763 0.051 Uiso 1 1 calc R U . . .
H16B H 0.371416 -0.159264 0.717905 0.051 Uiso 1 1 calc R U . . .
H16C H 0.335315 -0.201140 0.647714 0.051 Uiso 1 1 calc R U . . .
C17 C 0.4882(5) -0.1947(8) 0.4937(5) 0.049(3) Uani 1 1 d . . . . .
H17A H 0.456608 -0.253668 0.484857 0.073 Uiso 1 1 calc R U . . .
H17B H 0.533577 -0.222038 0.497832 0.073 Uiso 1 1 calc R U . . .
H17C H 0.479452 -0.143619 0.457639 0.073 Uiso 1 1 calc R U . . .
C18 C 0.5806(3) 0.0511(7) 0.6740(4) 0.0320(18) Uani 1 1 d . . . . .
H18A H 0.573516 0.122907 0.655962 0.048 Uiso 1 1 calc R U . . .
H18B H 0.621548 0.021705 0.663325 0.048 Uiso 1 1 calc R U . . .
H18C H 0.584310 0.053760 0.721529 0.048 Uiso 1 1 calc R U . . .
C19 C 0.6145(4) -0.1538(7) 0.9052(4) 0.036(2) Uani 1 1 d . . . . .
H19A H 0.598841 -0.117794 0.941762 0.043 Uiso 1 1 calc R U . . .
H19B H 0.624898 -0.228333 0.918354 0.043 Uiso 1 1 calc R U . . .
C20 C 0.6765(4) -0.1003(8) 0.8935(5) 0.050(3) Uani 1 1 d . . . . .
H20A H 0.694523 -0.139361 0.860025 0.074 Uiso 1 1 calc R U . . .
H20B H 0.709441 -0.099337 0.934218 0.074 Uiso 1 1 calc R U . . .
H20C H 0.666257 -0.027365 0.878709 0.074 Uiso 1 1 calc R U . . .
C21 C 0.4783(4) -0.2202(7) 0.8535(5) 0.041(2) Uani 1 1 d . . . . .
H21A H 0.444151 -0.225349 0.813195 0.049 Uiso 1 1 calc R U . . .
H21B H 0.491238 -0.293278 0.868057 0.049 Uiso 1 1 calc R U . . .
C22 C 0.4481(5) -0.1646(8) 0.9065(6) 0.061(3) Uani 1 1 d . . . . .
H22A H 0.479533 -0.167540 0.948144 0.092 Uiso 1 1 calc R U . . .
H22B H 0.406769 -0.200484 0.911173 0.092 Uiso 1 1 calc R U . . .
H22C H 0.438610 -0.090367 0.894177 0.092 Uiso 1 1 calc R U . . .
C23 C 0.5769(5) -0.2220(7) 0.7706(5) 0.036(2) Uani 1 1 d . . . . .
H23A H 0.539090 -0.228432 0.733515 0.043 Uiso 1 1 calc R U . . .
H23B H 0.611579 -0.179040 0.755459 0.043 Uiso 1 1 calc R U . . .
C24 C 0.6054(5) -0.3349(7) 0.7885(5) 0.044(2) Uani 1 1 d . . . . .
H24A H 0.644909 -0.329421 0.822990 0.066 Uiso 1 1 calc R U . . .
H24B H 0.617426 -0.368149 0.749790 0.066 Uiso 1 1 calc R U . . .
H24C H 0.571770 -0.378286 0.803992 0.066 Uiso 1 1 calc R U . . .
C25 C -0.0439(4) 0.4224(6) 0.7158(4) 0.029(2) Uani 1 1 d . . . . .
C26 C -0.0782(4) 0.3195(6) 0.6177(5) 0.036(2) Uani 1 1 d . . . . .
H26 H -0.103189 0.314111 0.574557 0.043 Uiso 1 1 calc R U . . .
C27 C -0.0418(5) 0.2328(7) 0.6482(5) 0.043(2) Uani 1 1 d . . . . .
H27 H -0.039245 0.169288 0.624216 0.052 Uiso 1 1 calc R U . . .
C28 C -0.0100(5) 0.2386(7) 0.7121(5) 0.042(2) Uani 1 1 d . . . . .
H28 H 0.012122 0.177996 0.732785 0.051 Uiso 1 1 calc R U . . .
C29 C -0.0101(4) 0.3340(7) 0.7470(4) 0.033(2) Uani 1 1 d . . . . .
C30 C 0.0262(5) 0.3434(7) 0.8167(5) 0.043(2) Uani 1 1 d . . . . .
H30A H 0.072522 0.366676 0.817505 0.051 Uiso 1 1 calc R U . . .
H30B H 0.027401 0.273567 0.838631 0.051 Uiso 1 1 calc R U . . .
C31 C 0.0338(6) 0.4531(8) 0.9140(5) 0.057(3) Uani 1 1 d . . . . .
H31A H 0.010225 0.502980 0.937617 0.085 Uiso 1 1 calc R U . . .
H31B H 0.074320 0.486822 0.905010 0.085 Uiso 1 1 calc R U . . .
H31C H 0.045680 0.389416 0.940578 0.085 Uiso 1 1 calc R U . . .
C32 C -0.0723(5) 0.3760(8) 0.8622(5) 0.053(3) Uani 1 1 d . . . . .
H32A H -0.062895 0.316026 0.892510 0.080 Uiso 1 1 calc R U . . .
H32B H -0.097638 0.350989 0.820372 0.080 Uiso 1 1 calc R U . . .
H32C H -0.098255 0.429469 0.880661 0.080 Uiso 1 1 calc R U . . .
C33 C 0.0615(4) 0.6146(6) 0.7880(4) 0.0253(18) Uani 1 1 d . . . . .
C34 C 0.1090(4) 0.5844(6) 0.7498(4) 0.0280(19) Uani 1 1 d . . . . .
C35 C 0.1718(4) 0.6310(6) 0.7614(4) 0.030(2) Uani 1 1 d . . . . .
H35 H 0.202972 0.610425 0.735196 0.036 Uiso 1 1 calc R U . . .
C36 C 0.1903(4) 0.7060(6) 0.8098(4) 0.030(2) Uani 1 1 d . . . . .
C37 C 0.1439(4) 0.7362(6) 0.8465(4) 0.0287(19) Uani 1 1 d . . . . .
H37 H 0.155699 0.788477 0.879485 0.034 Uiso 1 1 calc R U . . .
C38 C 0.0806(4) 0.6930(6) 0.8368(4) 0.0244(18) Uani 1 1 d . . . . .
C39 C -0.0761(4) 0.4141(7) 0.6533(4) 0.034(2) Uani 1 1 d . . . . .
H39 H -0.098202 0.474864 0.632716 0.041 Uiso 1 1 calc R U . . .
C40 C 0.0930(4) 0.5094(7) 0.6927(4) 0.038(2) Uani 1 1 d . . . . .
H40A H 0.126216 0.517231 0.664723 0.057 Uiso 1 1 calc R U . . .
H40B H 0.048874 0.525917 0.667449 0.057 Uiso 1 1 calc R U . . .
H40C H 0.093514 0.436171 0.708724 0.057 Uiso 1 1 calc R U . . .
C41 C 0.2594(4) 0.7541(7) 0.8194(5) 0.044(2) Uani 1 1 d . . . . .
H41A H 0.292288 0.700679 0.838029 0.066 Uiso 1 1 calc R U . . .
H41B H 0.261997 0.814845 0.849194 0.066 Uiso 1 1 calc R U . . .
H41C H 0.268573 0.777943 0.777178 0.066 Uiso 1 1 calc R U . . .
C42 C 0.0342(4) 0.7354(7) 0.8784(4) 0.037(2) Uani 1 1 d . . . . .
H42A H 0.057555 0.787470 0.909328 0.056 Uiso 1 1 calc R U . . .
H42B H 0.018398 0.676905 0.902512 0.056 Uiso 1 1 calc R U . . .
H42C H -0.003819 0.769584 0.850485 0.056 Uiso 1 1 calc R U . . .
C43 C -0.1367(5) 0.7657(7) 0.5906(5) 0.047(3) Uani 1 1 d . . . . .
H43A H -0.174101 0.778909 0.613533 0.056 Uiso 1 1 calc R U . . .
H43B H -0.133062 0.828339 0.562757 0.056 Uiso 1 1 calc R U . . .
C44 C -0.1534(4) 0.6724(7) 0.5477(5) 0.044(3) Uani 1 1 d . . . . .
H44A H -0.118161 0.660797 0.522423 0.067 Uiso 1 1 calc R U . . .
H44B H -0.195562 0.685011 0.517741 0.067 Uiso 1 1 calc R U . . .
H44C H -0.157459 0.609579 0.574367 0.067 Uiso 1 1 calc R U . . .
C45 C -0.0654(5) 0.8541(6) 0.7113(4) 0.044(3) Uani 1 1 d . . . . .
H45A H -0.103103 0.837736 0.733328 0.053 Uiso 1 1 calc R U . . .
H45B H -0.024156 0.850102 0.744610 0.053 Uiso 1 1 calc R U . . .
C46 C -0.0734(6) 0.9663(7) 0.6850(5) 0.061(3) Uani 1 1 d . . . . .
H46A H -0.035806 0.983862 0.663920 0.092 Uiso 1 1 calc R U . . .
H46B H -0.074674 1.015849 0.720940 0.092 Uiso 1 1 calc R U . . .
H46C H -0.114837 0.971660 0.652918 0.092 Uiso 1 1 calc R U . . .
C47 C 0.0057(5) 0.7809(9) 0.6080(7) 0.080(4) Uani 1 1 d . U . . .
H47A H 0.011118 0.718127 0.580836 0.097 Uiso 1 1 calc R U . . .
H47B H -0.006169 0.841919 0.578123 0.097 Uiso 1 1 calc R U . . .
C48 C 0.0662(7) 0.8022(13) 0.6486(8) 0.122(6) Uani 1 1 d . U . . .
H48A H 0.069231 0.878203 0.658719 0.182 Uiso 1 1 calc R U . . .
H48B H 0.102543 0.781752 0.626570 0.182 Uiso 1 1 calc R U . . .
H48C H 0.069348 0.761564 0.689198 0.182 Uiso 1 1 calc R U . . .
C49 C 0.2596(4) 0.6635(6) 0.4958(4) 0.0218(18) Uani 1 1 d . . . . .
C50 C 0.2270(4) 0.7361(6) 0.5308(4) 0.0239(18) Uani 1 1 d . . . . .
H50 H 0.203732 0.710332 0.562989 0.029 Uiso 1 1 calc R U . . .
C51 C 0.2286(4) 0.8448(7) 0.5190(4) 0.032(2) Uani 1 1 d . . . . .
C52 C 0.2611(4) 0.8861(6) 0.4734(5) 0.036(2) Uani 1 1 d . . . . .
H52 H 0.261357 0.960303 0.465158 0.043 Uiso 1 1 calc R U . . .
C53 C 0.2934(4) 0.8162(7) 0.4399(4) 0.032(2) Uani 1 1 d . . . . .
C54 C 0.2933(4) 0.7070(6) 0.4510(4) 0.0242(19) Uani 1 1 d . . . . .
H54 H 0.316985 0.661680 0.427031 0.029 Uiso 1 1 calc R U . . .
C55 C 0.2807(4) 0.4586(6) 0.4591(4) 0.0231(18) Uani 1 1 d . . . . .
C56 C 0.2592(4) 0.4762(6) 0.3931(4) 0.0276(19) Uani 1 1 d . . . . .
H56 H 0.237364 0.540952 0.379083 0.033 Uiso 1 1 calc R U . . .
C57 C 0.2690(4) 0.4004(7) 0.3462(4) 0.033(2) Uani 1 1 d . . . . .
C58 C 0.2973(4) 0.3020(7) 0.3643(5) 0.035(2) Uani 1 1 d . . . . .
H58 H 0.302675 0.249871 0.332777 0.042 Uiso 1 1 calc R U . . .
C59 C 0.3171(4) 0.2837(6) 0.4302(5) 0.031(2) Uani 1 1 d . . . . .
C60 C 0.3111(4) 0.3589(7) 0.4760(4) 0.029(2) Uani 1 1 d . . . . .
H60 H 0.327872 0.343758 0.520725 0.035 Uiso 1 1 calc R U . . .
C61 C 0.1942(4) 0.4895(6) 0.5329(4) 0.0233(18) Uani 1 1 d . . . . .
C62 C 0.1324(3) 0.5313(6) 0.5069(4) 0.0250(17) Uani 1 1 d . . . . .
H62 H 0.129328 0.594932 0.481976 0.030 Uiso 1 1 calc R U . . .
C63 C 0.0752(4) 0.4813(7) 0.5169(4) 0.029(2) Uani 1 1 d . . . . .
C64 C 0.0756(4) 0.3899(6) 0.5528(4) 0.030(2) Uani 1 1 d . . . . .
H64 H 0.035679 0.357861 0.560116 0.036 Uiso 1 1 calc R U . . .
C65 C 0.1367(4) 0.3473(6) 0.5777(4) 0.0256(18) Uani 1 1 d . . . . .
C66 C 0.1953(4) 0.3952(6) 0.5686(4) 0.0221(18) Uani 1 1 d . . . . .
H66 H 0.236687 0.363580 0.586815 0.027 Uiso 1 1 calc R U . . .
C67 C 0.3243(3) 0.5352(5) 0.5806(4) 0.0209(16) Uani 1 1 d . . . . .
C68 C 0.3151(3) 0.5308(5) 0.6457(4) 0.0218(17) Uani 1 1 d . . . . .
H68 H 0.271555 0.520670 0.654130 0.026 Uiso 1 1 calc R U . . .
C69 C 0.3670(3) 0.5405(6) 0.6976(3) 0.0234(16) Uani 1 1 d . . . . .
C70 C 0.4325(3) 0.5561(6) 0.6884(4) 0.0251(17) Uani 1 1 d . . . . .
H70 H 0.468428 0.562438 0.724224 0.030 Uiso 1 1 calc R U . . .
C71 C 0.4420(3) 0.5618(6) 0.6243(4) 0.0262(17) Uani 1 1 d . . . . .
C72 C 0.3905(3) 0.5497(6) 0.5728(4) 0.0256(16) Uani 1 1 d . . . . .
H72 H 0.399863 0.551109 0.529807 0.031 Uiso 1 1 calc R U . . .
C73 C 0.3192(3) 1.0397(6) -0.0028(3) 0.0228(16) Uani 1 1 d . . . . .
C74 C 0.3317(4) 1.1224(6) -0.0436(4) 0.0267(19) Uani 1 1 d . . . . .
H74 H 0.295661 1.153616 -0.072811 0.032 Uiso 1 1 calc R U . . .
C75 C 0.3947(4) 1.1594(6) -0.0422(4) 0.030(2) Uani 1 1 d . . . . .
C76 C 0.4489(4) 1.1205(6) -0.0010(4) 0.032(2) Uani 1 1 d . . . . .
H76 H 0.492388 1.146504 -0.001454 0.038 Uiso 1 1 calc R U . . .
C77 C 0.4374(4) 1.0417(6) 0.0411(4) 0.0301(18) Uani 1 1 d . . . . .
C78 C 0.3745(4) 1.0020(6) 0.0410(4) 0.029(2) Uani 1 1 d . . . . .
H78 H 0.368679 0.948114 0.071369 0.035 Uiso 1 1 calc R U . . .
C79 C 0.2442(3) 0.8615(6) 0.0063(3) 0.0201(17) Uani 1 1 d . . . . .
C80 C 0.2957(4) 0.7958(6) -0.0071(4) 0.0288(19) Uani 1 1 d . . . . .
H80 H 0.335071 0.826302 -0.016820 0.035 Uiso 1 1 calc R U . . .
C81 C 0.2885(4) 0.6862(6) -0.0059(4) 0.029(2) Uani 1 1 d . . . . .
C82 C 0.2327(4) 0.6364(6) 0.0085(4) 0.029(2) Uani 1 1 d . . . . .
H82 H 0.229088 0.561224 0.009359 0.035 Uiso 1 1 calc R U . . .
C83 C 0.1831(4) 0.7011(6) 0.0216(4) 0.029(2) Uani 1 1 d . . . . .
C84 C 0.1880(4) 0.8108(6) 0.0202(4) 0.0253(19) Uani 1 1 d . . . . .
H84 H 0.152065 0.852565 0.029046 0.030 Uiso 1 1 calc R U . . .
C85 C 0.2217(3) 1.0534(6) 0.0595(3) 0.0200(15) Uani 1 1 d . . . . .
C86 C 0.1940(4) 1.1551(6) 0.0526(4) 0.0268(19) Uani 1 1 d . . . . .
H86 H 0.184935 1.186881 0.010508 0.032 Uiso 1 1 calc R U . . .
C87 C 0.1796(4) 1.2099(6) 0.1045(4) 0.0278(19) Uani 1 1 d . . . . .
C88 C 0.1940(4) 1.1711(6) 0.1672(4) 0.032(2) Uani 1 1 d . . . . .
H88 H 0.185632 1.211378 0.203409 0.038 Uiso 1 1 calc R U . . .
C89 C 0.2213(4) 1.0698(7) 0.1751(4) 0.0290(19) Uani 1 1 d . . . . .
C90 C 0.2344(4) 1.0134(6) 0.1222(4) 0.0254(19) Uani 1 1 d . . . . .
H90 H 0.252911 0.944251 0.129278 0.031 Uiso 1 1 calc R U . . .
C91 C 0.1925(4) 1.0127(5) -0.0713(4) 0.0219(17) Uani 1 1 d . . . . .
C92 C 0.2124(4) 1.0077(5) -0.1321(4) 0.0249(18) Uani 1 1 d . . . . .
H92 H 0.258336 1.000529 -0.133311 0.030 Uiso 1 1 calc R U . . .
C93 C 0.1681(4) 1.0128(6) -0.1894(4) 0.0275(19) Uani 1 1 d . . . . .
C94 C 0.1010(4) 1.0212(6) -0.1911(4) 0.0292(19) Uani 1 1 d . . . . .
H94 H 0.070258 1.023753 -0.231223 0.035 Uiso 1 1 calc R U . . .
C95 C 0.0803(4) 1.0258(6) -0.1321(4) 0.030(2) Uani 1 1 d . . . . .
C96 C 0.1245(4) 1.0224(6) -0.0736(4) 0.0266(19) Uani 1 1 d . . . . .
H96 H 0.108105 1.026789 -0.033899 0.032 Uiso 1 1 calc R U . . .
C97 C 0.2372(6) 0.4049(8) 0.8618(5) 0.058(3) Uani 1 1 d . . . . .
H97A H 0.286382 0.406538 0.871412 0.070 Uiso 1 1 calc R U . . .
H97B H 0.221385 0.478153 0.850839 0.070 Uiso 1 1 calc R U . . .
C98 C 0.2578(5) 0.7079(9) 0.2542(5) 0.053(3) Uani 1 1 d . . . . .
H98A H 0.282665 0.775709 0.258535 0.064 Uiso 1 1 calc R U . . .
H98B H 0.286759 0.652870 0.278698 0.064 Uiso 1 1 calc R U . . .
B1 B 0.2443(4) 0.9925(6) -0.0027(4) 0.022(2) Uani 1 1 d . . . . .
B2 B 0.2646(4) 0.5370(7) 0.5174(4) 0.0208(19) Uani 1 1 d . . . . .
Cl1 Cl 0.35406(10) 0.52993(19) 0.77729(10) 0.0398(5) Uani 1 1 d . . . . .
Cl2 Cl 0.52223(10) 0.58145(18) 0.61135(12) 0.0416(6) Uani 1 1 d . . . . .
Cl3 Cl 0.34873(12) 0.15845(17) 0.45409(14) 0.0487(7) Uani 1 1 d . . . . .
Cl4 Cl 0.24192(15) 0.4271(2) 0.26400(12) 0.0521(7) Uani 1 1 d . . . . .
Cl5 Cl 0.18827(13) 0.93143(18) 0.56343(14) 0.0509(7) Uani 1 1 d . . . . .
Cl6 Cl 0.33670(13) 0.86616(19) 0.38140(13) 0.0480(6) Uani 1 1 d . . . . .
Cl7 Cl -0.00225(10) 0.5373(2) 0.48336(11) 0.0459(6) Uani 1 1 d . . . . .
Cl8 Cl 0.14201(11) 0.23138(17) 0.62463(11) 0.0396(6) Uani 1 1 d . . . . .
Cl9 Cl 0.14327(12) 1.33636(16) 0.09245(12) 0.0427(6) Uani 1 1 d . . . . .
Cl10 Cl 0.23950(12) 1.01703(18) 0.25353(10) 0.0453(6) Uani 1 1 d . . . . .
Cl11 Cl 0.11134(11) 0.64147(16) 0.03803(12) 0.0413(6) Uani 1 1 d . . . . .
Cl12 Cl 0.35314(12) 0.60665(17) -0.02331(14) 0.0503(7) Uani 1 1 d . . . . .
Cl13 Cl 0.50418(11) 0.99216(18) 0.09722(15) 0.0556(7) Uani 1 1 d . . . . .
Cl14 Cl 0.40615(14) 1.2655(2) -0.09383(13) 0.0601(8) Uani 1 1 d . . . . .
Cl15 Cl 0.19572(13) 1.0076(2) -0.26373(11) 0.0487(6) Uani 1 1 d . . . . .
Cl16 Cl -0.00479(10) 1.0375(2) -0.13198(11) 0.0462(6) Uani 1 1 d . . . . .
Cl17 Cl 0.23864(19) 0.6724(3) 0.17236(15) 0.0931(12) Uani 1 1 d . . . . .
Cl18 Cl 0.18579(14) 0.7222(2) 0.28829(15) 0.0649(8) Uani 1 1 d . . . . .
Cl19 Cl 0.21096(15) 0.3233(3) 0.79443(15) 0.0747(9) Uani 1 1 d . . . . .
Cl20 Cl 0.20886(15) 0.3636(2) 0.93056(13) 0.0587(7) Uani 1 1 d . . . . .
N1 N 0.3848(3) 0.1739(5) 0.6851(3) 0.0290(17) Uani 1 1 d . . . . .
N2 N -0.0092(4) 0.4234(5) 0.8519(3) 0.0324(17) Uani 1 1 d . . . . .
O1 O 0.5320(3) -0.0384(4) 0.8157(3) 0.0283(13) Uani 1 1 d . . . . .
O2 O -0.0549(3) 0.6457(4) 0.6792(3) 0.0378(16) Uani 1 1 d . . . . .
Sb2 Sb -0.04014(3) 0.56289(4) 0.77438(3) 0.02855(14) Uani 1 1 d . . . . .
Sb1 Sb 0.44471(2) 0.04398(4) 0.75793(2) 0.02519(13) Uani 1 1 d . . . . .
P1 P 0.54946(10) -0.15247(16) 0.83522(11) 0.0252(5) Uani 1 1 d . . . . .
P2 P -0.06210(12) 0.75615(18) 0.65035(12) 0.0332(6) Uani 1 1 d . . . . .

loop_
_atom_site_aniso_label
_atom_site_aniso_U_11
_atom_site_aniso_U_22
_atom_site_aniso_U_33
_atom_site_aniso_U_23
_atom_site_aniso_U_13
_atom_site_aniso_U_12
C1 0.032(5) 0.017(4) 0.030(5) -0.003(4) 0.009(4) 0.005(3)
C2 0.042(6) 0.028(5) 0.036(6) -0.005(4) 0.008(5) 0.004(4)
C3 0.052(6) 0.027(5) 0.058(7) -0.022(5) 0.012(5) -0.007(4)
C4 0.044(6) 0.017(5) 0.082(9) -0.008(5) 0.027(6) 0.000(4)
C5 0.047(6) 0.015(4) 0.077(8) 0.011(5) 0.030(6) 0.013(4)
C6 0.030(5) 0.024(5) 0.041(6) 0.001(4) 0.010(4) 0.011(4)
C7 0.042(6) 0.029(5) 0.042(6) 0.011(4) 0.024(5) 0.011(4)
C8 0.037(5) 0.031(5) 0.056(6) 0.004(4) 0.016(5) 0.013(4)
C9 0.048(6) 0.037(5) 0.040(6) 0.009(5) 0.002(5) 0.016(5)
C10 0.029(5) 0.016(4) 0.025(5) 0.006(3) 0.003(4) 0.008(3)
C11 0.032(5) 0.019(4) 0.033(5) 0.004(4) 0.000(4) 0.004(4)
C12 0.034(5) 0.029(5) 0.027(5) -0.006(4) -0.007(4) 0.007(4)
C13 0.042(5) 0.028(5) 0.027(5) -0.002(4) 0.003(4) 0.016(4)
C14 0.033(5) 0.038(5) 0.025(5) 0.005(4) 0.011(4) 0.008(4)
C15 0.029(5) 0.023(4) 0.029(5) 0.003(4) 0.010(4) 0.004(3)
C16 0.030(5) 0.028(5) 0.042(6) -0.007(4) 0.003(4) -0.004(4)
C17 0.055(7) 0.055(6) 0.034(6) -0.007(5) 0.005(5) 0.006(5)
C18 0.029(4) 0.030(4) 0.042(5) -0.005(5) 0.018(4) 0.002(4)
C19 0.039(5) 0.032(5) 0.035(5) 0.005(4) 0.002(4) 0.004(4)
C20 0.032(5) 0.049(6) 0.061(7) 0.003(5) -0.009(5) -0.007(5)
C21 0.032(5) 0.026(5) 0.065(7) 0.014(5) 0.012(5) -0.003(4)
C22 0.057(7) 0.049(6) 0.093(9) 0.017(6) 0.052(7) 0.006(5)
C23 0.039(5) 0.031(5) 0.036(6) 0.000(4) 0.005(5) 0.011(4)
C24 0.054(6) 0.033(5) 0.043(6) -0.002(4) 0.002(5) 0.012(5)
C25 0.033(5) 0.024(4) 0.032(5) 0.002(4) 0.007(4) 0.002(4)
C26 0.045(6) 0.027(5) 0.034(6) -0.001(4) 0.004(5) -0.006(4)
C27 0.065(7) 0.021(5) 0.044(6) -0.011(4) 0.012(5) -0.013(4)
C28 0.053(6) 0.022(5) 0.052(7) 0.004(4) 0.008(5) 0.007(4)
C29 0.031(5) 0.025(5) 0.043(6) 0.005(4) 0.010(4) -0.004(4)
C30 0.052(6) 0.030(5) 0.048(6) 0.012(5) 0.010(5) 0.004(4)
C31 0.088(9) 0.038(6) 0.042(7) 0.009(5) 0.010(6) -0.002(6)
C32 0.057(7) 0.048(6) 0.061(7) 0.015(5) 0.025(6) -0.005(5)
C33 0.027(4) 0.026(4) 0.023(5) 0.003(4) 0.006(4) 0.004(4)
C34 0.035(5) 0.028(5) 0.022(5) -0.004(3) 0.005(4) 0.005(4)
C35 0.030(5) 0.026(4) 0.036(5) -0.008(4) 0.008(4) 0.006(4)
C36 0.030(5) 0.022(4) 0.039(5) -0.005(4) 0.007(4) -0.001(4)
C37 0.040(5) 0.020(4) 0.026(5) -0.005(4) 0.007(4) 0.001(4)
C38 0.031(5) 0.019(4) 0.025(5) 0.002(3) 0.009(4) 0.006(3)
C39 0.037(5) 0.026(5) 0.038(6) 0.006(4) 0.003(5) -0.004(4)
C40 0.038(5) 0.038(5) 0.039(6) -0.014(4) 0.014(4) -0.014(4)
C41 0.043(6) 0.041(5) 0.049(6) -0.020(5) 0.009(5) -0.006(5)
C42 0.047(6) 0.030(5) 0.037(6) -0.004(4) 0.015(5) 0.001(4)
C43 0.053(6) 0.037(5) 0.051(7) -0.006(5) 0.008(5) 0.014(5)
C44 0.035(5) 0.033(5) 0.060(7) 0.003(5) -0.007(5) 0.004(4)
C45 0.061(7) 0.023(5) 0.039(6) -0.003(4) -0.012(5) 0.004(4)
C46 0.074(8) 0.027(5) 0.070(8) 0.002(5) -0.018(6) 0.007(5)
C47 0.046(7) 0.053(7) 0.139(13) 0.040(8) 0.010(7) -0.005(6)
C48 0.085(10) 0.124(14) 0.146(16) 0.064(12) -0.004(10) -0.012(10)
C49 0.023(4) 0.022(4) 0.019(5) -0.002(3) 0.000(4) -0.002(3)
C50 0.025(4) 0.023(4) 0.024(5) -0.001(4) 0.008(4) -0.001(3)
C51 0.031(5) 0.026(4) 0.036(5) -0.011(4) -0.004(4) 0.007(4)
C52 0.039(5) 0.019(4) 0.045(6) 0.006(4) -0.003(5) 0.000(4)
C53 0.028(5) 0.029(5) 0.036(6) 0.008(4) -0.001(4) -0.008(4)
C54 0.029(5) 0.027(4) 0.016(5) 0.000(3) 0.003(4) -0.004(4)
C55 0.024(4) 0.023(4) 0.025(5) -0.005(4) 0.012(4) -0.006(3)
C56 0.036(5) 0.023(4) 0.026(5) 0.001(4) 0.011(4) -0.004(4)
C57 0.042(5) 0.037(5) 0.024(5) -0.014(4) 0.019(4) -0.015(4)
C58 0.041(5) 0.030(5) 0.042(6) -0.019(4) 0.027(5) -0.012(4)
C59 0.025(5) 0.027(5) 0.046(6) -0.004(4) 0.017(4) -0.001(4)
C60 0.023(4) 0.033(5) 0.034(5) -0.003(4) 0.013(4) -0.003(4)
C61 0.028(4) 0.023(4) 0.020(4) -0.009(3) 0.009(4) -0.004(3)
C62 0.026(4) 0.027(4) 0.024(4) -0.003(4) 0.010(3) 0.000(4)
C63 0.027(5) 0.035(5) 0.026(5) -0.004(4) 0.008(4) 0.007(4)
C64 0.025(5) 0.035(5) 0.032(5) -0.005(4) 0.012(4) -0.011(4)
C65 0.031(5) 0.028(4) 0.022(5) -0.007(4) 0.015(4) -0.007(4)
C66 0.024(4) 0.022(4) 0.021(5) -0.001(3) 0.006(4) 0.003(3)
C67 0.027(4) 0.006(3) 0.032(4) -0.001(3) 0.010(3) 0.000(3)
C68 0.019(4) 0.014(4) 0.033(4) -0.004(3) 0.006(3) 0.004(3)
C69 0.025(4) 0.017(4) 0.027(4) 0.002(4) 0.004(3) 0.005(4)
C70 0.021(4) 0.018(4) 0.033(4) -0.003(4) -0.004(3) 0.004(4)
C71 0.028(4) 0.015(4) 0.036(5) 0.007(4) 0.006(4) -0.001(4)
C72 0.025(4) 0.023(4) 0.028(4) 0.002(4) 0.004(3) 0.001(4)
C73 0.028(4) 0.018(4) 0.024(4) -0.008(4) 0.011(3) -0.001(4)
C74 0.031(5) 0.020(4) 0.030(5) -0.003(4) 0.007(4) -0.002(4)
C75 0.036(5) 0.021(4) 0.037(5) -0.003(4) 0.020(4) -0.012(4)
C76 0.022(4) 0.024(4) 0.052(6) -0.013(4) 0.011(4) -0.003(4)
C77 0.025(4) 0.018(4) 0.045(5) -0.010(4) 0.000(4) -0.001(4)
C78 0.025(4) 0.018(4) 0.043(5) -0.002(4) 0.007(4) -0.003(3)
C79 0.021(4) 0.021(4) 0.018(4) 0.000(3) 0.003(4) -0.003(3)
C80 0.029(5) 0.024(4) 0.036(5) 0.002(4) 0.010(4) 0.001(4)
C81 0.026(4) 0.027(4) 0.038(5) -0.001(4) 0.012(4) 0.006(4)
C82 0.038(5) 0.015(4) 0.035(5) -0.005(4) 0.006(4) -0.002(4)
C83 0.033(5) 0.025(4) 0.033(5) 0.001(4) 0.018(4) -0.003(4)
C84 0.029(4) 0.019(4) 0.032(5) 0.000(4) 0.013(4) 0.001(3)
C85 0.017(3) 0.017(4) 0.028(4) -0.003(4) 0.008(3) -0.005(4)
C86 0.030(5) 0.023(4) 0.031(5) 0.000(4) 0.014(4) -0.005(4)
C87 0.028(4) 0.019(4) 0.039(5) 0.001(4) 0.011(4) -0.001(3)
C88 0.034(5) 0.026(4) 0.038(6) -0.010(4) 0.015(4) -0.007(4)
C89 0.024(4) 0.036(5) 0.028(5) 0.004(4) 0.007(3) -0.005(4)
C90 0.023(4) 0.020(4) 0.034(5) 0.003(3) 0.009(4) 0.000(3)
C91 0.024(4) 0.013(4) 0.032(5) -0.002(3) 0.011(4) -0.001(3)
C92 0.029(4) 0.018(4) 0.030(5) 0.000(3) 0.010(4) -0.003(3)
C93 0.040(5) 0.021(4) 0.020(5) 0.002(3) 0.004(4) -0.002(3)
C94 0.036(5) 0.022(4) 0.027(5) -0.003(3) -0.002(4) 0.003(3)
C95 0.027(4) 0.022(4) 0.039(5) -0.002(4) -0.001(4) 0.007(3)
C96 0.035(5) 0.022(4) 0.025(4) -0.004(3) 0.010(4) -0.001(3)
C97 0.070(8) 0.052(7) 0.055(7) 0.005(6) 0.019(6) 0.000(6)
C98 0.054(7) 0.061(7) 0.044(7) 0.006(5) 0.007(5) 0.000(5)
B1 0.029(5) 0.013(4) 0.025(5) 0.004(4) 0.010(4) -0.003(4)
B2 0.024(4) 0.017(5) 0.024(5) -0.004(4) 0.011(4) 0.001(4)
Cl1 0.0357(11) 0.0585(15) 0.0247(11) -0.0047(11) 0.0042(9) 0.0069(11)
Cl2 0.0228(10) 0.0481(14) 0.0548(15) 0.0148(11) 0.0096(10) -0.0039(9)
Cl3 0.0458(14) 0.0246(11) 0.082(2) -0.0074(12) 0.0291(14) 0.0066(10)
Cl4 0.0744(19) 0.0554(16) 0.0291(14) -0.0141(12) 0.0164(13) -0.0166(14)
Cl5 0.0547(16) 0.0279(12) 0.0712(19) -0.0128(12) 0.0146(14) 0.0094(11)
Cl6 0.0550(15) 0.0411(13) 0.0479(16) 0.0155(11) 0.0098(13) -0.0132(12)
Cl7 0.0220(10) 0.0576(15) 0.0581(15) 0.0025(14) 0.0072(10) 0.0088(11)
Cl8 0.0477(14) 0.0311(12) 0.0428(14) 0.0079(10) 0.0152(12) -0.0084(10)
Cl9 0.0511(14) 0.0247(11) 0.0547(16) -0.0053(11) 0.0164(12) 0.0108(10)
Cl10 0.0607(15) 0.0519(15) 0.0240(12) 0.0040(10) 0.0098(11) 0.0049(12)
Cl11 0.0407(13) 0.0289(11) 0.0587(16) -0.0004(11) 0.0205(12) -0.0112(10)
Cl12 0.0456(14) 0.0240(11) 0.089(2) -0.0009(12) 0.0330(14) 0.0086(10)
Cl13 0.0309(12) 0.0317(12) 0.095(2) -0.0010(13) -0.0112(13) 0.0057(10)
Cl14 0.0695(19) 0.0576(17) 0.0539(17) 0.0168(14) 0.0131(15) -0.0341(14)
Cl15 0.0616(16) 0.0615(16) 0.0246(12) 0.0005(11) 0.0126(11) -0.0012(12)
Cl16 0.0250(10) 0.0521(15) 0.0599(15) -0.0048(13) 0.0035(10) 0.0059(11)
Cl17 0.104(3) 0.134(3) 0.0391(18) -0.0002(19) 0.0058(18) -0.025(2)
Cl18 0.0521(16) 0.0658(18) 0.079(2) 0.0163(16) 0.0181(15) 0.0125(14)
Cl19 0.0583(18) 0.102(2) 0.065(2) -0.0244(18) 0.0138(16) 0.0178(17)
Cl20 0.083(2) 0.0443(14) 0.0514(17) 0.0057(12) 0.0191(15) -0.0038(14)
N1 0.029(4) 0.029(4) 0.028(4) 0.005(3) 0.005(3) 0.015(3)
N2 0.044(5) 0.030(4) 0.026(4) 0.004(3) 0.013(4) -0.003(3)
O1 0.032(3) 0.020(3) 0.031(3) 0.006(2) 0.002(3) 0.001(2)
O2 0.043(4) 0.022(3) 0.044(4) 0.006(3) -0.003(3) 0.002(3)
Sb2 0.0269(3) 0.0222(3) 0.0383(3) 0.0003(3) 0.0106(2) 0.0017(2)
Sb1 0.0275(3) 0.0217(3) 0.0282(3) 0.0029(3) 0.0097(2) 0.0031(2)
P1 0.0248(11) 0.0217(11) 0.0294(13) 0.0038(9) 0.0057(10) 0.0029(9)
P2 0.0316(13) 0.0239(12) 0.0429(16) 0.0075(11) 0.0040(12) 0.0042(10)

loop_
_atom_type_symbol
_atom_type_description
_atom_type_scat_dispersion_real
_atom_type_scat_dispersion_imag
_atom_type_scat_source
C C 0.0033 0.0016 'International Tables Vol C Tables 4.2.6.8 and 6.1.1.4'
H H 0.0000 0.0000 'International Tables Vol C Tables 4.2.6.8 and 6.1.1.4'
B B 0.0013 0.0007 'International Tables Vol C Tables 4.2.6.8 and 6.1.1.4'
Cl Cl 0.1484 0.1585 'International Tables Vol C Tables 4.2.6.8 and 6.1.1.4'
N N 0.0061 0.0033 'International Tables Vol C Tables 4.2.6.8 and 6.1.1.4'
O O 0.0106 0.0060 'International Tables Vol C Tables 4.2.6.8 and 6.1.1.4'
Sb Sb -0.5866 1.5461 'International Tables Vol C Tables 4.2.6.8 and 6.1.1.4'
P P 0.1023 0.0942 'International Tables Vol C Tables 4.2.6.8 and 6.1.1.4'

loop_
_geom_angle_atom_site_label_1
_geom_angle_atom_site_label_2
_geom_angle_atom_site_label_3
_geom_angle
_geom_angle_site_symmetry_1
_geom_angle_site_symmetry_3
_geom_angle_publ_flag
C6 C1 C2 119.9(8) . . ?
C6 C1 Sb1 116.3(6) . . ?
C2 C1 Sb1 123.8(6) . . ?
C1 C2 C3 120.8(9) . . ?
C1 C2 H2 119.6 . . ?
C3 C2 H2 119.6 . . ?
C4 C3 C2 118.6(10) . . ?
C4 C3 H3 120.7 . . ?
C2 C3 H3 120.7 . . ?
C5 C4 C3 121.4(9) . . ?
C5 C4 H4 119.3 . . ?
C3 C4 H4 119.3 . . ?
C4 C5 C6 120.6(9) . . ?
C4 C5 H5 119.7 . . ?
C6 C5 H5 119.7 . . ?
C1 C6 C5 118.8(8) . . ?
C1 C6 C7 119.4(8) . . ?
C5 C6 C7 121.8(8) . . ?
N1 C7 C6 110.0(7) . . ?
N1 C7 H7A 109.7 . . ?
C6 C7 H7A 109.7 . . ?
N1 C7 H7B 109.7 . . ?
C6 C7 H7B 109.7 . . ?
H7A C7 H7B 108.2 . . ?
N1 C8 H8A 109.5 . . ?
N1 C8 H8B 109.5 . . ?
H8A C8 H8B 109.5 . . ?
N1 C8 H8C 109.5 . . ?
H8A C8 H8C 109.5 . . ?
H8B C8 H8C 109.5 . . ?
N1 C9 H9A 109.5 . . ?
N1 C9 H9B 109.5 . . ?
H9A C9 H9B 109.5 . . ?
N1 C9 H9C 109.5 . . ?
H9A C9 H9C 109.5 . . ?
H9B C9 H9C 109.5 . . ?
C15 C10 C11 119.6(8) . . ?
C15 C10 Sb1 125.4(6) . . ?
C11 C10 Sb1 115.0(6) . . ?
C12 C11 C10 118.4(8) . . ?
C12 C11 C16 117.9(8) . . ?
C10 C11 C16 123.7(8) . . ?
C13 C12 C11 123.5(8) . . ?
C13 C12 H12 118.2 . . ?
C11 C12 H12 118.2 . . ?
C12 C13 C14 116.4(8) . . ?
C12 C13 C17 122.4(8) . . ?
C14 C13 C17 121.1(8) . . ?
C13 C14 C15 123.0(8) . . ?
C13 C14 H14 118.5 . . ?
C15 C14 H14 118.5 . . ?
C10 C15 C14 118.8(8) . . ?
C10 C15 C18 125.2(7) . . ?
C14 C15 C18 116.0(7) . . ?
C11 C16 H16A 109.5 . . ?
C11 C16 H16B 109.5 . . ?
H16A C16 H16B 109.5 . . ?
C11 C16 H16C 109.5 . . ?
H16A C16 H16C 109.5 . . ?
H16B C16 H16C 109.5 . . ?
C13 C17 H17A 109.5 . . ?
C13 C17 H17B 109.5 . . ?
H17A C17 H17B 109.5 . . ?
C13 C17 H17C 109.5 . . ?
H17A C17 H17C 109.5 . . ?
H17B C17 H17C 109.5 . . ?
C15 C18 H18A 109.5 . . ?
C15 C18 H18B 109.5 . . ?
H18A C18 H18B 109.5 . . ?
C15 C18 H18C 109.5 . . ?
H18A C18 H18C 109.5 . . ?
H18B C18 H18C 109.5 . . ?
C20 C19 P1 113.0(6) . . ?
C20 C19 H19A 109.0 . . ?
P1 C19 H19A 109.0 . . ?
C20 C19 H19B 109.0 . . ?
P1 C19 H19B 109.0 . . ?
H19A C19 H19B 107.8 . . ?
C19 C20 H20A 109.5 . . ?
C19 C20 H20B 109.5 . . ?
H20A C20 H20B 109.5 . . ?
C19 C20 H20C 109.5 . . ?
H20A C20 H20C 109.5 . . ?
H20B C20 H20C 109.5 . . ?
C22 C21 P1 113.0(7) . . ?
C22 C21 H21A 109.0 . . ?
P1 C21 H21A 109.0 . . ?
C22 C21 H21B 109.0 . . ?
P1 C21 H21B 109.0 . . ?
H21A C21 H21B 107.8 . . ?
C21 C22 H22A 109.5 . . ?
C21 C22 H22B 109.5 . . ?
H22A C22 H22B 109.5 . . ?
C21 C22 H22C 109.5 . . ?
H22A C22 H22C 109.5 . . ?
H22B C22 H22C 109.5 . . ?
C24 C23 P1 115.1(7) . . ?
C24 C23 H23A 108.5 . . ?
P1 C23 H23A 108.5 . . ?
C24 C23 H23B 108.5 . . ?
P1 C23 H23B 108.5 . . ?
H23A C23 H23B 107.5 . . ?
C23 C24 H24A 109.5 . . ?
C23 C24 H24B 109.5 . . ?
H24A C24 H24B 109.5 . . ?
C23 C24 H24C 109.5 . . ?
H24A C24 H24C 109.5 . . ?
H24B C24 H24C 109.5 . . ?
C39 C25 C29 119.7(8) . . ?
C39 C25 Sb2 124.9(6) . . ?
C29 C25 Sb2 115.4(6) . . ?
C39 C26 C27 117.4(8) . . ?
C39 C26 H26 121.3 . . ?
C27 C26 H26 121.3 . . ?
C28 C27 C26 120.9(8) . . ?
C28 C27 H27 119.5 . . ?
C26 C27 H27 119.5 . . ?
C27 C28 C29 120.2(8) . . ?
C27 C28 H28 119.9 . . ?
C29 C28 H28 119.9 . . ?
C28 C29 C25 119.0(8) . . ?
C28 C29 C30 121.2(8) . . ?
C25 C29 C30 119.7(8) . . ?
C29 C30 N2 108.9(7) . . ?
C29 C30 H30A 109.9 . . ?
N2 C30 H30A 109.9 . . ?
C29 C30 H30B 109.9 . . ?
N2 C30 H30B 109.9 . . ?
H30A C30 H30B 108.3 . . ?
N2 C31 H31A 109.5 . . ?
N2 C31 H31B 109.5 . . ?
H31A C31 H31B 109.5 . . ?
N2 C31 H31C 109.5 . . ?
H31A C31 H31C 109.5 . . ?
H31B C31 H31C 109.5 . . ?
N2 C32 H32A 109.5 . . ?
N2 C32 H32B 109.5 . . ?
H32A C32 H32B 109.5 . . ?
N2 C32 H32C 109.5 . . ?
H32A C32 H32C 109.5 . . ?
H32B C32 H32C 109.5 . . ?
C38 C33 C34 117.5(7) . . ?
C38 C33 Sb2 115.9(6) . . ?
C34 C33 Sb2 126.4(6) . . ?
C35 C34 C33 119.8(7) . . ?
C35 C34 C40 117.3(7) . . ?
C33 C34 C40 122.7(7) . . ?
C36 C35 C34 122.2(8) . . ?
C36 C35 H35 118.9 . . ?
C34 C35 H35 118.9 . . ?
C37 C36 C35 118.0(8) . . ?
C37 C36 C41 122.6(8) . . ?
C35 C36 C41 119.4(8) . . ?
C36 C37 C38 122.3(8) . . ?
C36 C37 H37 118.9 . . ?
C38 C37 H37 118.9 . . ?
C37 C38 C33 120.2(7) . . ?
C37 C38 C42 117.0(7) . . ?
C33 C38 C42 122.8(7) . . ?
C25 C39 C26 122.6(8) . . ?
C25 C39 H39 118.7 . . ?
C26 C39 H39 118.7 . . ?
C34 C40 H40A 109.5 . . ?
C34 C40 H40B 109.5 . . ?
H40A C40 H40B 109.5 . . ?
C34 C40 H40C 109.5 . . ?
H40A C40 H40C 109.5 . . ?
H40B C40 H40C 109.5 . . ?
C36 C41 H41A 109.5 . . ?
C36 C41 H41B 109.5 . . ?
H41A C41 H41B 109.5 . . ?
C36 C41 H41C 109.5 . . ?
H41A C41 H41C 109.5 . . ?
H41B C41 H41C 109.5 . . ?
C38 C42 H42A 109.5 . . ?
C38 C42 H42B 109.5 . . ?
H42A C42 H42B 109.5 . . ?
C38 C42 H42C 109.5 . . ?
H42A C42 H42C 109.5 . . ?
H42B C42 H42C 109.5 . . ?
C44 C43 P2 116.1(6) . . ?
C44 C43 H43A 108.3 . . ?
P2 C43 H43A 108.3 . . ?
C44 C43 H43B 108.3 . . ?
P2 C43 H43B 108.3 . . ?
H43A C43 H43B 107.4 . . ?
C43 C44 H44A 109.5 . . ?
C43 C44 H44B 109.5 . . ?
H44A C44 H44B 109.5 . . ?
C43 C44 H44C 109.5 . . ?
H44A C44 H44C 109.5 . . ?
H44B C44 H44C 109.5 . . ?
C46 C45 P2 113.8(7) . . ?
C46 C45 H45A 108.8 . . ?
P2 C45 H45A 108.8 . . ?
C46 C45 H45B 108.8 . . ?
P2 C45 H45B 108.8 . . ?
H45A C45 H45B 107.7 . . ?
C45 C46 H46A 109.5 . . ?
C45 C46 H46B 109.5 . . ?
H46A C46 H46B 109.5 . . ?
C45 C46 H46C 109.5 . . ?
H46A C46 H46C 109.5 . . ?
H46B C46 H46C 109.5 . . ?
C48 C47 P2 114.5(12) . . ?
C48 C47 H47A 108.6 . . ?
P2 C47 H47A 108.6 . . ?
C48 C47 H47B 108.6 . . ?
P2 C47 H47B 108.6 . . ?
H47A C47 H47B 107.6 . . ?
C47 C48 H48A 109.5 . . ?
C47 C48 H48B 109.5 . . ?
H48A C48 H48B 109.5 . . ?
C47 C48 H48C 109.5 . . ?
H48A C48 H48C 109.5 . . ?
H48B C48 H48C 109.5 . . ?
C54 C49 C50 116.0(7) . . ?
C54 C49 B2 123.8(7) . . ?
C50 C49 B2 119.6(7) . . ?
C51 C50 C49 121.2(7) . . ?
C51 C50 H50 119.4 . . ?
C49 C50 H50 119.4 . . ?
C52 C51 C50 121.9(8) . . ?
C52 C51 Cl5 118.4(6) . . ?
C50 C51 Cl5 119.7(7) . . ?
C51 C52 C53 117.2(8) . . ?
C51 C52 H52 121.4 . . ?
C53 C52 H52 121.4 . . ?
C52 C53 C54 122.2(8) . . ?
C52 C53 Cl6 118.6(7) . . ?
C54 C53 Cl6 119.1(7) . . ?
C49 C54 C53 121.5(8) . . ?
C49 C54 H54 119.2 . . ?
C53 C54 H54 119.2 . . ?
C56 C55 C60 115.7(7) . . ?
C56 C55 B2 124.6(7) . . ?
C60 C55 B2 119.2(7) . . ?
C55 C56 C57 121.5(8) . . ?
C55 C56 H56 119.2 . . ?
C57 C56 H56 119.2 . . ?
C58 C57 C56 121.5(8) . . ?
C58 C57 Cl4 118.8(6) . . ?
C56 C57 Cl4 119.7(7) . . ?
C59 C58 C57 116.8(8) . . ?
C59 C58 H58 121.6 . . ?
C57 C58 H58 121.6 . . ?
C60 C59 C58 122.2(8) . . ?
C60 C59 Cl3 120.3(7) . . ?
C58 C59 Cl3 117.4(7) . . ?
C59 C60 C55 122.2(8) . . ?
C59 C60 H60 118.9 . . ?
C55 C60 H60 118.9 . . ?
C62 C61 C66 117.0(7) . . ?
C62 C61 B2 123.7(7) . . ?
C66 C61 B2 118.9(7) . . ?
C63 C62 C61 120.5(7) . . ?
C63 C62 H62 119.8 . . ?
C61 C62 H62 119.8 . . ?
C64 C63 C62 123.1(8) . . ?
C64 C63 Cl7 117.8(6) . . ?
C62 C63 Cl7 119.1(6) . . ?
C63 C64 C65 116.5(7) . . ?
C63 C64 H64 121.7 . . ?
C65 C64 H64 121.7 . . ?
C64 C65 C66 122.0(7) . . ?
C64 C65 Cl8 119.6(6) . . ?
C66 C65 Cl8 118.3(6) . . ?
C65 C66 C61 120.9(7) . . ?
C65 C66 H66 119.6 . . ?
C61 C66 H66 119.6 . . ?
C68 C67 C72 114.9(7) . . ?
C68 C67 B2 124.5(6) . . ?
C72 C67 B2 120.2(6) . . ?
C69 C68 C67 122.2(7) . . ?
C69 C68 H68 118.9 . . ?
C67 C68 H68 118.9 . . ?
C68 C69 C70 121.6(7) . . ?
C68 C69 Cl1 120.8(6) . . ?
C70 C69 Cl1 117.5(5) . . ?
C71 C70 C69 116.6(6) . . ?
C71 C70 H70 121.7 . . ?
C69 C70 H70 121.7 . . ?
C72 C71 C70 121.7(7) . . ?
C72 C71 Cl2 120.6(6) . . ?
C70 C71 Cl2 117.7(6) . . ?
C71 C72 C67 122.9(7) . . ?
C71 C72 H72 118.6 . . ?
C67 C72 H72 118.6 . . ?
C78 C73 C74 115.6(7) . . ?
C78 C73 B1 121.3(7) . . ?
C74 C73 B1 123.1(7) . . ?
C75 C74 C73 121.3(8) . . ?
C75 C74 H74 119.3 . . ?
C73 C74 H74 119.3 . . ?
C76 C75 C74 123.3(8) . . ?
C76 C75 Cl14 118.1(6) . . ?
C74 C75 Cl14 118.6(7) . . ?
C75 C76 C77 116.3(7) . . ?
C75 C76 H76 121.9 . . ?
C77 C76 H76 121.9 . . ?
C76 C77 C78 122.2(7) . . ?
C76 C77 Cl13 118.7(6) . . ?
C78 C77 Cl13 119.1(7) . . ?
C77 C78 C73 121.3(8) . . ?
C77 C78 H78 119.3 . . ?
C73 C78 H78 119.3 . . ?
C84 C79 C80 116.8(7) . . ?
C84 C79 B1 119.8(6) . . ?
C80 C79 B1 123.0(7) . . ?
C81 C80 C79 119.7(7) . . ?
C81 C80 H80 120.1 . . ?
C79 C80 H80 120.1 . . ?
C82 C81 C80 123.2(7) . . ?
C82 C81 Cl12 118.2(6) . . ?
C80 C81 Cl12 118.6(6) . . ?
C83 C82 C81 116.6(7) . . ?
C83 C82 H82 121.7 . . ?
C81 C82 H82 121.7 . . ?
C82 C83 C84 122.0(7) . . ?
C82 C83 Cl11 117.9(6) . . ?
C84 C83 Cl11 120.0(6) . . ?
C83 C84 C79 121.8(7) . . ?
C83 C84 H84 119.1 . . ?
C79 C84 H84 119.1 . . ?
C90 C85 C86 115.7(7) . . ?
C90 C85 B1 123.0(7) . . ?
C86 C85 B1 121.0(7) . . ?
C87 C86 C85 121.8(8) . . ?
C87 C86 H86 119.1 . . ?
C85 C86 H86 119.1 . . ?
C86 C87 C88 122.4(7) . . ?
C86 C87 Cl9 119.7(7) . . ?
C88 C87 Cl9 117.9(6) . . ?
C87 C88 C89 116.6(8) . . ?
C87 C88 H88 121.7 . . ?
C89 C88 H88 121.7 . . ?
C90 C89 C88 120.9(7) . . ?
C90 C89 Cl10 120.9(6) . . ?
C88 C89 Cl10 118.2(7) . . ?
C89 C90 C85 122.5(7) . . ?
C89 C90 H90 118.7 . . ?
C85 C90 H90 118.7 . . ?
C96 C91 C92 115.5(7) . . ?
C96 C91 B1 121.9(7) . . ?
C92 C91 B1 122.1(7) . . ?
C93 C92 C91 122.1(8) . . ?
C93 C92 H92 118.9 . . ?
C91 C92 H92 118.9 . . ?
C92 C93 C94 121.8(8) . . ?
C92 C93 Cl15 120.2(6) . . ?
C94 C93 Cl15 118.0(6) . . ?
C93 C94 C95 117.1(8) . . ?
C93 C94 H94 121.4 . . ?
C95 C94 H94 121.4 . . ?
C94 C95 C96 122.0(8) . . ?
C94 C95 Cl16 118.6(6) . . ?
C96 C95 Cl16 119.5(7) . . ?
C95 C96 C91 121.5(7) . . ?
C95 C96 H96 119.3 . . ?
C91 C96 H96 119.3 . . ?
Cl20 C97 Cl19 112.9(6) . . ?
Cl20 C97 H97A 109.0 . . ?
Cl19 C97 H97A 109.0 . . ?
Cl20 C97 H97B 109.0 . . ?
Cl19 C97 H97B 109.0 . . ?
H97A C97 H97B 107.8 . . ?
Cl17 C98 Cl18 111.7(6) . . ?
Cl17 C98 H98A 109.3 . . ?
Cl18 C98 H98A 109.3 . . ?
Cl17 C98 H98B 109.3 . . ?
Cl18 C98 H98B 109.3 . . ?
H98A C98 H98B 107.9 . . ?
C91 B1 C85 112.6(6) . . ?
C91 B1 C73 113.4(6) . . ?
C85 B1 C73 103.4(6) . . ?
C91 B1 C79 103.8(6) . . ?
C85 B1 C79 111.6(6) . . ?
C73 B1 C79 112.3(6) . . ?
C67 B2 C55 111.4(6) . . ?
C67 B2 C61 113.1(6) . . ?
C55 B2 C61 103.3(6) . . ?
C67 B2 C49 103.5(6) . . ?
C55 B2 C49 112.8(6) . . ?
C61 B2 C49 113.0(6) . . ?
C8 N1 C9 109.9(7) . . ?
C8 N1 C7 110.8(7) . . ?
C9 N1 C7 110.3(7) . . ?
C8 N1 Sb1 105.5(5) . . ?
C9 N1 Sb1 115.7(5) . . ?
C7 N1 Sb1 104.4(5) . . ?
C31 N2 C32 111.9(7) . . ?
C31 N2 C30 109.4(7) . . ?
C32 N2 C30 108.4(7) . . ?
C31 N2 Sb2 116.5(5) . . ?
C32 N2 Sb2 105.5(5) . . ?
C30 N2 Sb2 104.6(5) . . ?
P1 O1 Sb1 135.5(3) . . ?
P2 O2 Sb2 141.1(4) . . ?
C25 Sb2 C33 104.9(3) . . ?
C25 Sb2 O2 84.0(3) . . ?
C33 Sb2 O2 86.7(3) . . ?
C25 Sb2 N2 75.8(3) . . ?
C33 Sb2 N2 90.3(3) . . ?
O2 Sb2 N2 158.0(2) . . ?
C1 Sb1 C10 103.6(3) . . ?
C1 Sb1 O1 84.7(2) . . ?
C10 Sb1 O1 87.6(2) . . ?
C1 Sb1 N1 75.3(3) . . ?
C10 Sb1 N1 87.5(2) . . ?
O1 Sb1 N1 157.7(2) . . ?
O1 P1 C19 109.3(4) . . ?
O1 P1 C23 110.8(4) . . ?
C19 P1 C23 108.7(4) . . ?
O1 P1 C21 110.3(4) . . ?
C19 P1 C21 109.6(4) . . ?
C23 P1 C21 108.1(5) . . ?
O2 P2 C45 111.5(4) . . ?
O2 P2 C43 110.3(4) . . ?
C45 P2 C43 108.0(4) . . ?
O2 P2 C47 109.0(4) . . ?
C45 P2 C47 111.4(6) . . ?
C43 P2 C47 106.5(5) . . ?

loop_
_geom_bond_atom_site_label_1
_geom_bond_atom_site_label_2
_geom_bond_distance
_geom_bond_site_symmetry_2
_geom_bond_publ_flag
C1 C6 1.381(11) . ?
C1 C2 1.384(11) . ?
C1 Sb1 2.134(8) . ?
C2 C3 1.391(12) . ?
C2 H2 0.9500 . ?
C3 C4 1.372(14) . ?
C3 H3 0.9500 . ?
C4 C5 1.358(14) . ?
C4 H4 0.9500 . ?
C5 C6 1.400(12) . ?
C5 H5 0.9500 . ?
C6 C7 1.510(12) . ?
C7 N1 1.482(10) . ?
C7 H7A 0.9900 . ?
C7 H7B 0.9900 . ?
C8 N1 1.467(10) . ?
C8 H8A 0.9800 . ?
C8 H8B 0.9800 . ?
C8 H8C 0.9800 . ?
C9 N1 1.470(11) . ?
C9 H9A 0.9800 . ?
C9 H9B 0.9800 . ?
C9 H9C 0.9800 . ?
C10 C15 1.392(11) . ?
C10 C11 1.419(11) . ?
C10 Sb1 2.166(8) . ?
C11 C12 1.390(12) . ?
C11 C16 1.527(12) . ?
C12 C13 1.379(12) . ?
C12 H12 0.9500 . ?
C13 C14 1.392(12) . ?
C13 C17 1.492(13) . ?
C14 C15 1.400(11) . ?
C14 H14 0.9500 . ?
C15 C18 1.499(11) . ?
C16 H16A 0.9800 . ?
C16 H16B 0.9800 . ?
C16 H16C 0.9800 . ?
C17 H17A 0.9800 . ?
C17 H17B 0.9800 . ?
C17 H17C 0.9800 . ?
C18 H18A 0.9800 . ?
C18 H18B 0.9800 . ?
C18 H18C 0.9800 . ?
C19 C20 1.499(12) . ?
C19 P1 1.783(8) . ?
C19 H19A 0.9900 . ?
C19 H19B 0.9900 . ?
C20 H20A 0.9800 . ?
C20 H20B 0.9800 . ?
C20 H20C 0.9800 . ?
C21 C22 1.532(13) . ?
C21 P1 1.791(8) . ?
C21 H21A 0.9900 . ?
C21 H21B 0.9900 . ?
C22 H22A 0.9800 . ?
C22 H22B 0.9800 . ?
C22 H22C 0.9800 . ?
C23 C24 1.556(11) . ?
C23 P1 1.784(9) . ?
C23 H23A 0.9900 . ?
C23 H23B 0.9900 . ?
C24 H24A 0.9800 . ?
C24 H24B 0.9800 . ?
C24 H24C 0.9800 . ?
C25 C39 1.349(11) . ?
C25 C29 1.406(11) . ?
C25 Sb2 2.143(8) . ?
C26 C39 1.401(12) . ?
C26 C27 1.405(12) . ?
C26 H26 0.9500 . ?
C27 C28 1.370(12) . ?
C27 H27 0.9500 . ?
C28 C29 1.405(12) . ?
C28 H28 0.9500 . ?
C29 C30 1.507(12) . ?
C30 N2 1.510(11) . ?
C30 H30A 0.9900 . ?
C30 H30B 0.9900 . ?
C31 N2 1.472(11) . ?
C31 H31A 0.9800 . ?
C31 H31B 0.9800 . ?
C31 H31C 0.9800 . ?
C32 N2 1.475(11) . ?
C32 H32A 0.9800 . ?
C32 H32B 0.9800 . ?
C32 H32C 0.9800 . ?
C33 C38 1.419(11) . ?
C33 C34 1.420(10) . ?
C33 Sb2 2.150(8) . ?
C34 C35 1.395(11) . ?
C34 C40 1.507(10) . ?
C35 C36 1.382(11) . ?
C35 H35 0.9500 . ?
C36 C37 1.380(11) . ?
C36 C41 1.520(11) . ?
C37 C38 1.387(11) . ?
C37 H37 0.9500 . ?
C38 C42 1.499(10) . ?
C39 H39 0.9500 . ?
C40 H40A 0.9800 . ?
C40 H40B 0.9800 . ?
C40 H40C 0.9800 . ?
C41 H41A 0.9800 . ?
C41 H41B 0.9800 . ?
C41 H41C 0.9800 . ?
C42 H42A 0.9800 . ?
C42 H42B 0.9800 . ?
C42 H42C 0.9800 . ?
C43 C44 1.477(12) . ?
C43 P2 1.787(9) . ?
C43 H43A 0.9900 . ?
C43 H43B 0.9900 . ?
C44 H44A 0.9800 . ?
C44 H44B 0.9800 . ?
C44 H44C 0.9800 . ?
C45 C46 1.513(12) . ?
C45 P2 1.782(9) . ?
C45 H45A 0.9900 . ?
C45 H45B 0.9900 . ?
C46 H46A 0.9800 . ?
C46 H46B 0.9800 . ?
C46 H46C 0.9800 . ?
C47 C48 1.391(16) . ?
C47 P2 1.807(12) . ?
C47 H47A 0.9900 . ?
C47 H47B 0.9900 . ?
C48 H48A 0.9800 . ?
C48 H48B 0.9800 . ?
C48 H48C 0.9800 . ?
C49 C54 1.374(10) . ?
C49 C50 1.412(10) . ?
C49 B2 1.655(11) . ?
C50 C51 1.392(11) . ?
C50 H50 0.9500 . ?
C51 C52 1.363(12) . ?
C51 Cl5 1.736(8) . ?
C52 C53 1.369(12) . ?
C52 H52 0.9500 . ?
C53 C54 1.394(11) . ?
C53 Cl6 1.752(9) . ?
C54 H54 0.9500 . ?
C55 C56 1.382(11) . ?
C55 C60 1.417(11) . ?
C55 B2 1.646(11) . ?
C56 C57 1.407(11) . ?
C56 H56 0.9500 . ?
C57 C58 1.391(12) . ?
C57 Cl4 1.732(9) . ?
C58 C59 1.376(12) . ?
C58 H58 0.9500 . ?
C59 C60 1.366(11) . ?
C59 Cl3 1.743(8) . ?
C60 H60 0.9500 . ?
C61 C62 1.386(10) . ?
C61 C66 1.399(10) . ?
C61 B2 1.648(11) . ?
C62 C63 1.380(10) . ?
C62 H62 0.9500 . ?
C63 C64 1.372(11) . ?
C63 Cl7 1.758(8) . ?
C64 C65 1.373(11) . ?
C64 H64 0.9500 . ?
C65 C66 1.388(10) . ?
C65 Cl8 1.749(8) . ?
C66 H66 0.9500 . ?
C67 C68 1.406(10) . ?
C67 C72 1.409(9) . ?
C67 B2 1.622(11) . ?
C68 C69 1.373(10) . ?
C68 H68 0.9500 . ?
C69 C70 1.404(9) . ?
C69 Cl1 1.735(7) . ?
C70 C71 1.386(10) . ?
C70 H70 0.9500 . ?
C71 C72 1.366(10) . ?
C71 Cl2 1.734(7) . ?
C72 H72 0.9500 . ?
C73 C78 1.398(10) . ?
C73 C74 1.398(10) . ?
C73 B1 1.645(11) . ?
C74 C75 1.368(11) . ?
C74 H74 0.9500 . ?
C75 C76 1.362(12) . ?
C75 Cl14 1.759(8) . ?
C76 C77 1.375(11) . ?
C76 H76 0.9500 . ?
C77 C78 1.382(10) . ?
C77 Cl13 1.742(8) . ?
C78 H78 0.9500 . ?
C79 C84 1.395(10) . ?
C79 C80 1.409(10) . ?
C79 B1 1.661(11) . ?
C80 C81 1.389(10) . ?
C80 H80 0.9500 . ?
C81 C82 1.386(11) . ?
C81 Cl12 1.751(8) . ?
C82 C83 1.369(11) . ?
C82 H82 0.9500 . ?
C83 C84 1.386(10) . ?
C83 Cl11 1.741(8) . ?
C84 H84 0.9500 . ?
C85 C90 1.380(10) . ?
C85 C86 1.398(10) . ?
C85 B1 1.645(11) . ?
C86 C87 1.361(11) . ?
C86 H86 0.9500 . ?
C87 C88 1.375(11) . ?
C87 Cl9 1.756(8) . ?
C88 C89 1.390(11) . ?
C88 H88 0.9500 . ?
C89 C90 1.378(10) . ?
C89 Cl10 1.740(8) . ?
C90 H90 0.9500 . ?
C91 C96 1.392(10) . ?
C91 C92 1.404(10) . ?
C91 B1 1.634(12) . ?
C92 C93 1.360(11) . ?
C92 H92 0.9500 . ?
C93 C94 1.373(11) . ?
C93 Cl15 1.746(8) . ?
C94 C95 1.374(11) . ?
C94 H94 0.9500 . ?
C95 C96 1.376(11) . ?
C95 Cl16 1.751(8) . ?
C96 H96 0.9500 . ?
C97 Cl20 1.725(10) . ?
C97 Cl19 1.742(11) . ?
C97 H97A 0.9900 . ?
C97 H97B 0.9900 . ?
C98 Cl17 1.736(10) . ?
C98 Cl18 1.763(10) . ?
C98 H98A 0.9900 . ?
C98 H98B 0.9900 . ?
N1 Sb1 2.407(6) . ?
N2 Sb2 2.391(7) . ?
O1 P1 1.517(5) . ?
O1 Sb1 2.220(5) . ?
O2 P2 1.512(6) . ?
O2 Sb2 2.211(6) . ?

loop_
_geom_hbond_atom_site_label_D
_geom_hbond_atom_site_label_H
_geom_hbond_atom_site_label_A
_geom_hbond_distance_DH
_geom_hbond_distance_HA
_geom_hbond_distance_DA
_geom_hbond_angle_DHA
_geom_hbond_site_symmetry_A
_geom_hbond_publ_flag
C8 H8B Cl14 0.98 2.96 3.744(10) 137.9 1_546 yes
C21 H21B Cl13 0.99 2.79 3.765(9) 166.6 2_636 yes
C32 H32A Cl11 0.98 2.91 3.782(9) 149.2 2_546 yes
C47 H47B Cl7 0.99 2.79 3.742(11) 160.5 2_556 yes
C82 H82 Cl20 0.95 2.97 3.793(8) 146.0 1_554 yes
C86 H86 Cl20 0.95 2.88 3.707(8) 146.6 1_564 yes
C98 H98A Cl6 0.99 2.83 3.466(11) 122.5 . yes
C98 H98B Cl4 0.99 2.99 3.561(11) 118.1 . yes

loop_
_geom_torsion_atom_site_label_1
_geom_torsion_atom_site_label_2
_geom_torsion_atom_site_label_3
_geom_torsion_atom_site_label_4
_geom_torsion
_geom_torsion_site_symmetry_1
_geom_torsion_site_symmetry_2
_geom_torsion_site_symmetry_3
_geom_torsion_site_symmetry_4
_geom_torsion_publ_flag
C6 C1 C2 C3 -2.3(13) . . . . ?
Sb1 C1 C2 C3 177.0(6) . . . . ?
C1 C2 C3 C4 0.7(13) . . . . ?
C2 C3 C4 C5 0.9(14) . . . . ?
C3 C4 C5 C6 -0.8(14) . . . . ?
C2 C1 C6 C5 2.4(12) . . . . ?
Sb1 C1 C6 C5 -177.1(6) . . . . ?
C2 C1 C6 C7 179.5(8) . . . . ?
Sb1 C1 C6 C7 0.1(10) . . . . ?
C4 C5 C6 C1 -0.8(13) . . . . ?
C4 C5 C6 C7 -177.9(8) . . . . ?
C1 C6 C7 N1 29.8(10) . . . . ?
C5 C6 C7 N1 -153.2(8) . . . . ?
C15 C10 C11 C12 -3.3(11) . . . . ?
Sb1 C10 C11 C12 176.3(6) . . . . ?
C15 C10 C11 C16 176.3(7) . . . . ?
Sb1 C10 C11 C16 -4.1(10) . . . . ?
C10 C11 C12 C13 0.0(12) . . . . ?
C16 C11 C12 C13 -179.6(7) . . . . ?
C11 C12 C13 C14 3.6(12) . . . . ?
C11 C12 C13 C17 -179.1(8) . . . . ?
C12 C13 C14 C15 -4.1(12) . . . . ?
C17 C13 C14 C15 178.5(8) . . . . ?
C11 C10 C15 C14 2.8(11) . . . . ?
Sb1 C10 C15 C14 -176.7(6) . . . . ?
C11 C10 C15 C18 -174.1(7) . . . . ?
Sb1 C10 C15 C18 6.3(11) . . . . ?
C13 C14 C15 C10 1.0(12) . . . . ?
C13 C14 C15 C18 178.2(7) . . . . ?
C39 C26 C27 C28 5.0(13) . . . . ?
C26 C27 C28 C29 -3.8(14) . . . . ?
C27 C28 C29 C25 0.9(13) . . . . ?
C27 C28 C29 C30 -178.1(8) . . . . ?
C39 C25 C29 C28 0.6(13) . . . . ?
Sb2 C25 C29 C28 -179.9(7) . . . . ?
C39 C25 C29 C30 179.6(8) . . . . ?
Sb2 C25 C29 C30 -0.9(10) . . . . ?
C28 C29 C30 N2 -150.1(8) . . . . ?
C25 C29 C30 N2 30.9(11) . . . . ?
C38 C33 C34 C35 0.4(11) . . . . ?
Sb2 C33 C34 C35 175.0(6) . . . . ?
C38 C33 C34 C40 -174.5(7) . . . . ?
Sb2 C33 C34 C40 0.1(11) . . . . ?
C33 C34 C35 C36 0.6(12) . . . . ?
C40 C34 C35 C36 175.8(8) . . . . ?
C34 C35 C36 C37 -1.2(13) . . . . ?
C34 C35 C36 C41 -179.6(8) . . . . ?
C35 C36 C37 C38 0.9(12) . . . . ?
C41 C36 C37 C38 179.1(8) . . . . ?
C36 C37 C38 C33 0.1(12) . . . . ?
C36 C37 C38 C42 -177.9(8) . . . . ?
C34 C33 C38 C37 -0.8(11) . . . . ?
Sb2 C33 C38 C37 -176.0(6) . . . . ?
C34 C33 C38 C42 177.2(7) . . . . ?
Sb2 C33 C38 C42 2.0(10) . . . . ?
C29 C25 C39 C26 0.9(13) . . . . ?
Sb2 C25 C39 C26 -178.6(7) . . . . ?
C27 C26 C39 C25 -3.6(13) . . . . ?
C54 C49 C50 C51 1.2(11) . . . . ?
B2 C49 C50 C51 172.4(7) . . . . ?
C49 C50 C51 C52 0.1(13) . . . . ?
C49 C50 C51 Cl5 -179.7(6) . . . . ?
C50 C51 C52 C53 -1.0(13) . . . . ?
Cl5 C51 C52 C53 178.9(6) . . . . ?
C51 C52 C53 C54 0.4(13) . . . . ?
C51 C52 C53 Cl6 -179.3(6) . . . . ?
C50 C49 C54 C53 -1.7(11) . . . . ?
B2 C49 C54 C53 -172.5(7) . . . . ?
C52 C53 C54 C49 1.0(13) . . . . ?
Cl6 C53 C54 C49 -179.3(6) . . . . ?
C60 C55 C56 C57 -1.8(11) . . . . ?
B2 C55 C56 C57 -173.3(7) . . . . ?
C55 C56 C57 C58 3.7(13) . . . . ?
C55 C56 C57 Cl4 -179.3(6) . . . . ?
C56 C57 C58 C59 -1.9(12) . . . . ?
Cl4 C57 C58 C59 -179.0(6) . . . . ?
C57 C58 C59 C60 -1.7(12) . . . . ?
C57 C58 C59 Cl3 176.8(6) . . . . ?
C58 C59 C60 C55 3.6(13) . . . . ?
Cl3 C59 C60 C55 -174.8(6) . . . . ?
C56 C55 C60 C59 -1.8(12) . . . . ?
B2 C55 C60 C59 170.2(7) . . . . ?
C66 C61 C62 C63 0.5(11) . . . . ?
B2 C61 C62 C63 173.7(7) . . . . ?
C61 C62 C63 C64 0.7(12) . . . . ?
C61 C62 C63 Cl7 179.7(6) . . . . ?
C62 C63 C64 C65 -1.8(12) . . . . ?
Cl7 C63 C64 C65 179.2(6) . . . . ?
C63 C64 C65 C66 1.6(12) . . . . ?
C63 C64 C65 Cl8 179.6(6) . . . . ?
C64 C65 C66 C61 -0.5(12) . . . . ?
Cl8 C65 C66 C61 -178.4(6) . . . . ?
C62 C61 C66 C65 -0.6(11) . . . . ?
B2 C61 C66 C65 -174.2(7) . . . . ?
C72 C67 C68 C69 0.4(10) . . . . ?
B2 C67 C68 C69 -173.0(7) . . . . ?
C67 C68 C69 C70 0.3(12) . . . . ?
C67 C68 C69 Cl1 -177.7(6) . . . . ?
C68 C69 C70 C71 0.4(12) . . . . ?
Cl1 C69 C70 C71 178.5(6) . . . . ?
C69 C70 C71 C72 -1.9(12) . . . . ?
C69 C70 C71 Cl2 179.8(6) . . . . ?
C70 C71 C72 C67 2.7(13) . . . . ?
Cl2 C71 C72 C67 -179.0(6) . . . . ?
C68 C67 C72 C71 -1.8(11) . . . . ?
B2 C67 C72 C71 171.9(7) . . . . ?
C78 C73 C74 C75 3.1(11) . . . . ?
B1 C73 C74 C75 -180.0(7) . . . . ?
C73 C74 C75 C76 -1.1(12) . . . . ?
C73 C74 C75 Cl14 -178.8(6) . . . . ?
C74 C75 C76 C77 -1.2(12) . . . . ?
Cl14 C75 C76 C77 176.5(6) . . . . ?
C75 C76 C77 C78 1.4(12) . . . . ?
C75 C76 C77 Cl13 -177.5(6) . . . . ?
C76 C77 C78 C73 0.7(12) . . . . ?
Cl13 C77 C78 C73 179.6(6) . . . . ?
C74 C73 C78 C77 -2.9(11) . . . . ?
B1 C73 C78 C77 -179.9(7) . . . . ?
C84 C79 C80 C81 0.1(12) . . . . ?
B1 C79 C80 C81 -172.4(8) . . . . ?
C79 C80 C81 C82 -0.6(13) . . . . ?
C79 C80 C81 Cl12 179.5(6) . . . . ?
C80 C81 C82 C83 0.5(13) . . . . ?
Cl12 C81 C82 C83 -179.7(6) . . . . ?
C81 C82 C83 C84 0.2(12) . . . . ?
C81 C82 C83 Cl11 178.5(6) . . . . ?
C82 C83 C84 C79 -0.8(13) . . . . ?
Cl11 C83 C84 C79 -179.0(6) . . . . ?
C80 C79 C84 C83 0.6(12) . . . . ?
B1 C79 C84 C83 173.4(8) . . . . ?
C90 C85 C86 C87 -1.0(11) . . . . ?
B1 C85 C86 C87 -175.0(7) . . . . ?
C85 C86 C87 C88 2.9(12) . . . . ?
C85 C86 C87 Cl9 -178.8(6) . . . . ?
C86 C87 C88 C89 -3.0(12) . . . . ?
Cl9 C87 C88 C89 178.6(6) . . . . ?
C87 C88 C89 C90 1.5(11) . . . . ?
C87 C88 C89 Cl10 -179.4(6) . . . . ?
C88 C89 C90 C85 0.3(11) . . . . ?
Cl10 C89 C90 C85 -178.9(6) . . . . ?
C86 C85 C90 C89 -0.5(10) . . . . ?
B1 C85 C90 C89 173.3(7) . . . . ?
C96 C91 C92 C93 0.5(10) . . . . ?
B1 C91 C92 C93 172.6(7) . . . . ?
C91 C92 C93 C94 -1.2(12) . . . . ?
C91 C92 C93 Cl15 179.3(5) . . . . ?
C92 C93 C94 C95 0.9(11) . . . . ?
Cl15 C93 C94 C95 -179.7(6) . . . . ?
C93 C94 C95 C96 0.1(12) . . . . ?
C93 C94 C95 Cl16 179.5(6) . . . . ?
C94 C95 C96 C91 -0.9(12) . . . . ?
Cl16 C95 C96 C91 179.8(6) . . . . ?
C92 C91 C96 C95 0.5(10) . . . . ?
B1 C91 C96 C95 -171.6(7) . . . . ?
C96 C91 B1 C85 -34.9(9) . . . . ?
C92 C91 B1 C85 153.5(7) . . . . ?
C96 C91 B1 C73 -151.8(7) . . . . ?
C92 C91 B1 C73 36.6(9) . . . . ?
C96 C91 B1 C79 86.0(8) . . . . ?
C92 C91 B1 C79 -85.6(8) . . . . ?
C90 C85 B1 C91 147.6(6) . . . . ?
C86 C85 B1 C91 -38.9(9) . . . . ?
C90 C85 B1 C73 -89.7(8) . . . . ?
C86 C85 B1 C73 83.9(8) . . . . ?
C90 C85 B1 C79 31.3(10) . . . . ?
C86 C85 B1 C79 -155.2(7) . . . . ?
C78 C73 B1 C91 -159.1(7) . . . . ?
C74 C73 B1 C91 24.2(10) . . . . ?
C78 C73 B1 C85 78.7(8) . . . . ?
C74 C73 B1 C85 -98.1(8) . . . . ?
C78 C73 B1 C79 -41.9(10) . . . . ?
C74 C73 B1 C79 141.4(7) . . . . ?
C84 C79 B1 C91 -69.7(9) . . . . ?
C80 C79 B1 C91 102.6(8) . . . . ?
C84 C79 B1 C85 51.8(9) . . . . ?
C80 C79 B1 C85 -135.9(7) . . . . ?
C84 C79 B1 C73 167.4(7) . . . . ?
C80 C79 B1 C73 -20.3(10) . . . . ?
C68 C67 B2 C55 -137.3(7) . . . . ?
C72 C67 B2 C55 49.6(9) . . . . ?
C68 C67 B2 C61 -21.4(10) . . . . ?
C72 C67 B2 C61 165.5(7) . . . . ?
C68 C67 B2 C49 101.2(8) . . . . ?
C72 C67 B2 C49 -71.9(8) . . . . ?
C56 C55 B2 C67 -148.7(7) . . . . ?
C60 C55 B2 C67 40.0(9) . . . . ?
C56 C55 B2 C61 89.6(8) . . . . ?
C60 C55 B2 C61 -81.7(8) . . . . ?
C56 C55 B2 C49 -32.8(10) . . . . ?
C60 C55 B2 C49 155.9(7) . . . . ?
C62 C61 B2 C67 141.8(7) . . . . ?
C66 C61 B2 C67 -45.1(9) . . . . ?
C62 C61 B2 C55 -97.6(8) . . . . ?
C66 C61 B2 C55 75.5(8) . . . . ?
C62 C61 B2 C49 24.6(10) . . . . ?
C66 C61 B2 C49 -162.3(7) . . . . ?
C54 C49 B2 C67 92.0(8) . . . . ?
C50 C49 B2 C67 -78.5(8) . . . . ?
C54 C49 B2 C55 -28.6(10) . . . . ?
C50 C49 B2 C55 160.9(7) . . . . ?
C54 C49 B2 C61 -145.3(7) . . . . ?
C50 C49 B2 C61 44.2(9) . . . . ?
C6 C7 N1 C8 73.8(8) . . . . ?
C6 C7 N1 C9 -164.2(6) . . . . ?
C6 C7 N1 Sb1 -39.3(7) . . . . ?
C29 C30 N2 C31 -166.1(7) . . . . ?
C29 C30 N2 C32 71.7(9) . . . . ?
C29 C30 N2 Sb2 -40.5(7) . . . . ?
Sb1 O1 P1 C19 -158.9(5) . . . . ?
Sb1 O1 P1 C23 81.4(6) . . . . ?
Sb1 O1 P1 C21 -38.3(6) . . . . ?
C20 C19 P1 O1 -60.1(7) . . . . ?
C20 C19 P1 C23 60.9(8) . . . . ?
C20 C19 P1 C21 178.9(7) . . . . ?
C24 C23 P1 O1 171.9(6) . . . . ?
C24 C23 P1 C19 51.8(8) . . . . ?
C24 C23 P1 C21 -67.1(8) . . . . ?
C22 C21 P1 O1 -56.1(8) . . . . ?
C22 C21 P1 C19 64.3(8) . . . . ?
C22 C21 P1 C23 -177.4(7) . . . . ?
Sb2 O2 P2 C45 -5.6(7) . . . . ?
Sb2 O2 P2 C43 -125.6(6) . . . . ?
Sb2 O2 P2 C47 117.8(7) . . . . ?
C46 C45 P2 O2 -179.4(7) . . . . ?
C46 C45 P2 C43 -58.0(9) . . . . ?
C46 C45 P2 C47 58.5(9) . . . . ?
C44 C43 P2 O2 -39.6(9) . . . . ?
C44 C43 P2 C45 -161.8(8) . . . . ?
C44 C43 P2 C47 78.5(9) . . . . ?
C48 C47 P2 O2 -75.8(11) . . . . ?
C48 C47 P2 C45 47.7(12) . . . . ?
C48 C47 P2 C43 165.2(10) . . . . ?
